data_7001486
loop_
_publ_author_name
'Neshat, Abdollah'
'Seambos, Cheryl L.'
'Beck, John F.'
'Schmidt, Joseph A. R.'

_publ_section_title
;
 Mono-anionic acetophenone imine ligands: synthesis, ortho-lithiation
 and first examples of group (v) metal complexes
;
_journal_issue 25
_journal_name_full 'Dalton Transactions'
_journal_page_first 4987
_journal_page_last 5000
_journal_paper_doi 10.1039/b903836a
_journal_year 2009
_chemical_formula_sum 'C52 H62 Cl N3 O4.5 Ta'
_chemical_formula_weight 1017.45
_chemical_name_systematic
;
?
;
_space_group_IT_number 2
_symmetry_cell_setting triclinic
_symmetry_Int_Tables_number 2
_symmetry_space_group_name_Hall '-P 1'
_symmetry_space_group_name_H-M 'P -1'
_atom_sites_solution_hydrogens geom
_atom_sites_solution_primary direct
_atom_sites_solution_secondary difmap
_audit_creation_method SHELXL-97
_cell_angle_alpha 106.673(1)
_cell_angle_beta 91.012(1)
_cell_angle_gamma 101.091(1)
_cell_formula_units_Z 2
_cell_length_a 9.5748(5)
_cell_length_b 12.4236(6)
_cell_length_c 21.464(1)
_cell_measurement_reflns_used 6388
_cell_measurement_temperature 200(2)
_cell_measurement_theta_max 28.00
_cell_measurement_theta_min 2.32
_cell_volume 2393.0(2)
_computing_cell_refinement 'Bruker SMART'
_computing_data_collection 'Bruker SMART'
_computing_data_reduction 'Bruker SAINT'
_computing_molecular_graphics 'Bruker SHELXTL'
_computing_publication_material 'Bruker SHELXTL'
_computing_structure_refinement 'SHELXL-97 (Sheldrick, 1997)'
_computing_structure_solution 'SHELXS-97 (Sheldrick, 1990)'
_diffrn_ambient_temperature 200(2)
_diffrn_measured_fraction_theta_full 0.997
_diffrn_measured_fraction_theta_max 0.997
_diffrn_measurement_device_type 'SMART CCD'
_diffrn_measurement_method \w-scan
_diffrn_radiation_monochromator graphite
_diffrn_radiation_source 'fine-focus sealed tube'
_diffrn_radiation_type MoK\a
_diffrn_radiation_wavelength 0.71073
_diffrn_reflns_av_R_equivalents 0.0443
_diffrn_reflns_av_sigmaI/netI 0.0609
_diffrn_reflns_limit_h_max 12
_diffrn_reflns_limit_h_min -12
_diffrn_reflns_limit_k_max 16
_diffrn_reflns_limit_k_min -16
_diffrn_reflns_limit_l_max 28
_diffrn_reflns_limit_l_min -26
_diffrn_reflns_number 27256
_diffrn_reflns_theta_full 28.29
_diffrn_reflns_theta_max 28.29
_diffrn_reflns_theta_min 0.99
_exptl_absorpt_coefficient_mu 2.400
_exptl_absorpt_correction_T_max 1.000
_exptl_absorpt_correction_T_min 0.837
_exptl_absorpt_correction_type empirical
_exptl_absorpt_process_details SADABS
_exptl_crystal_colour orange
_exptl_crystal_density_diffrn 1.412
_exptl_crystal_density_method 'not measured'
_exptl_crystal_description plate
_exptl_crystal_F_000 1042
_exptl_crystal_size_max 0.20
_exptl_crystal_size_mid 0.05
_exptl_crystal_size_min 0.05
_refine_diff_density_max 3.659
_refine_diff_density_min -1.672
_refine_diff_density_rms 0.118
_refine_ls_extinction_method none
_refine_ls_goodness_of_fit_ref 1.028
_refine_ls_hydrogen_treatment constr
_refine_ls_matrix_type full
_refine_ls_number_parameters 549
_refine_ls_number_reflns 11859
_refine_ls_number_restraints 0
_refine_ls_restrained_S_all 1.028
_refine_ls_R_factor_all 0.0623
_refine_ls_R_factor_gt 0.0451
_refine_ls_shift/su_max 0.001
_refine_ls_shift/su_mean 0.000
_refine_ls_structure_factor_coef Fsqd
_refine_ls_weighting_details 'calc w=1/[\s^2^(Fo^2^)+(0.0455P)^2^+2.7365P] where P=(Fo^2^+2Fc^2^)/3'
_refine_ls_weighting_scheme calc
_refine_ls_wR_factor_gt 0.0976
_refine_ls_wR_factor_ref 0.1046
_reflns_number_gt 9593
_reflns_number_total 11859
_reflns_threshold_expression >2sigma(I)
_cod_data_source_file b903836a.txt
_cod_data_source_block (2)2Ta(N-2,6-iPr2C6H3)Cl_(24)
_cod_depositor_comments
;
The following automatic conversions were performed:
'_symmetry_cell_setting' value 'Triclinic' changed to 'triclinic'
according to '/home/saulius/struct/CIF-dictionaries/cif_core.dic'
dictionary named 'cif_core.dic' version 2.4.1 from 2010-06-29.

Automatic conversion script
Id: cif_fix_enum 1527 2010-12-29 10:47:43Z saulius 
;
_cod_original_sg_symbol_H-M P-1
_cod_original_formula_sum 'C52 H62 Cl N3 O4.50 Ta'
_cod_database_code 7001486

loop_
_symmetry_equiv_pos_as_xyz
'x, y, z'
'-x, -y, -z'

loop_
_atom_site_label
_atom_site_type_symbol
_atom_site_fract_x
_atom_site_fract_y
_atom_site_fract_z
_atom_site_U_iso_or_equiv
_atom_site_adp_type
_atom_site_occupancy
_atom_site_symmetry_multiplicity
_atom_site_calc_flag
_atom_site_refinement_flags
_atom_site_disorder_assembly
_atom_site_disorder_group
Ta1 Ta 0.363235(18) 0.500188(16) 0.240129(9) 0.03335(6) Uani 1 1 d . . .
Cl1 Cl 0.52665(12) 0.46528(12) 0.15822(6) 0.0484(3) Uani 1 1 d . . .
O1 O 0.6001(5) 0.6695(3) 0.3802(2) 0.0730(13) Uani 1 1 d . . .
O2 O 0.6912(5) 0.6328(4) 0.47008(19) 0.0747(13) Uani 1 1 d . . .
O3 O 0.1920(4) 0.4581(4) 0.38875(16) 0.0651(12) Uani 1 1 d . . .
O4 O -0.0429(4) 0.4169(5) 0.41196(19) 0.0803(15) Uani 1 1 d . . .
N1 N 0.4067(4) 0.6527(4) 0.27270(19) 0.0459(10) Uani 1 1 d . . .
N2 N 0.3345(4) 0.2888(3) 0.22533(18) 0.0383(8) Uani 1 1 d . . .
N3 N 0.1947(4) 0.4959(3) 0.16031(17) 0.0383(8) Uani 1 1 d . . .
C1 C 0.4519(6) 0.7703(5) 0.3034(3) 0.0569(14) Uani 1 1 d . . .
C2 C 0.5543(8) 0.8368(6) 0.2765(4) 0.0777(19) Uani 1 1 d . . .
C3 C 0.6015(10) 0.9511(6) 0.3094(5) 0.102(3) Uani 1 1 d . . .
H3A H 0.6712 0.9952 0.2922 0.122 Uiso 1 1 calc R . .
C4 C 0.5486(11) 1.0021(7) 0.3670(5) 0.106(3) Uani 1 1 d . . .
H4A H 0.5818 1.0797 0.3883 0.127 Uiso 1 1 calc R . .
C5 C 0.4464(11) 0.9376(7) 0.3930(4) 0.102(3) Uani 1 1 d . . .
H5A H 0.4103 0.9726 0.4319 0.123 Uiso 1 1 calc R . .
C6 C 0.3955(8) 0.8211(5) 0.3622(3) 0.0722(18) Uani 1 1 d . . .
C7 C 0.6139(9) 0.7821(7) 0.2125(4) 0.097(3) Uani 1 1 d . . .
H7A H 0.5462 0.7108 0.1899 0.116 Uiso 1 1 calc R . .
C8 C 0.7520(11) 0.7501(9) 0.2300(6) 0.137(4) Uani 1 1 d . . .
H8A H 0.7334 0.7017 0.2579 0.206 Uiso 1 1 calc R . .
H8B H 0.8204 0.8186 0.2522 0.206 Uiso 1 1 calc R . .
H8C H 0.7893 0.7098 0.1908 0.206 Uiso 1 1 calc R . .
C9 C 0.6356(14) 0.8580(9) 0.1662(6) 0.159(5) Uani 1 1 d . . .
H9A H 0.5463 0.8763 0.1565 0.238 Uiso 1 1 calc R . .
H9B H 0.6703 0.8172 0.1264 0.238 Uiso 1 1 calc R . .
H9C H 0.7037 0.9275 0.1867 0.238 Uiso 1 1 calc R . .
C10 C 0.2836(9) 0.7503(7) 0.3916(3) 0.093(3) Uani 1 1 d . . .
H10A H 0.2949 0.6706 0.3745 0.111 Uiso 1 1 calc R . .
C11 C 0.1325(10) 0.7525(8) 0.3672(5) 0.123(3) Uani 1 1 d . . .
H11A H 0.1245 0.7301 0.3204 0.184 Uiso 1 1 calc R . .
H11B H 0.1149 0.8286 0.3840 0.184 Uiso 1 1 calc R . .
H11C H 0.0637 0.7000 0.3820 0.184 Uiso 1 1 calc R . .
C12 C 0.2975(14) 0.7794(9) 0.4660(4) 0.140(4) Uani 1 1 d . . .
H12A H 0.3925 0.7775 0.4802 0.210 Uiso 1 1 calc R . .
H12B H 0.2299 0.7241 0.4794 0.210 Uiso 1 1 calc R . .
H12C H 0.2789 0.8547 0.4851 0.210 Uiso 1 1 calc R . .
C13 C 0.4690(5) 0.4729(4) 0.3240(2) 0.0384(10) Uani 1 1 d . . .
C14 C 0.5556(5) 0.5553(4) 0.3747(2) 0.0458(11) Uani 1 1 d . . .
C15 C 0.6118(5) 0.5329(5) 0.4287(2) 0.0514(13) Uani 1 1 d . . .
C16 C 0.5862(6) 0.4296(6) 0.4370(2) 0.0595(15) Uani 1 1 d . . .
H16A H 0.6215 0.4167 0.4743 0.071 Uiso 1 1 calc R . .
C17 C 0.5037(6) 0.3412(5) 0.3871(2) 0.0517(13) Uani 1 1 d . . .
H17A H 0.4845 0.2670 0.3907 0.062 Uiso 1 1 calc R . .
C18 C 0.4488(5) 0.3617(4) 0.3315(2) 0.0409(10) Uani 1 1 d . . .
C19 C 0.6986(8) 0.7169(6) 0.4360(3) 0.087(2) Uani 1 1 d . . .
H19A H 0.6744 0.7862 0.4639 0.105 Uiso 1 1 calc R . .
H19B H 0.7945 0.7362 0.4230 0.105 Uiso 1 1 calc R . .
C20 C 0.3741(5) 0.2650(4) 0.2764(2) 0.0429(10) Uani 1 1 d . . .
C21 C 0.3547(8) 0.1453(5) 0.2810(3) 0.0755(19) Uani 1 1 d . . .
H21A H 0.3041 0.0925 0.2417 0.113 Uiso 1 1 calc R . .
H21B H 0.3011 0.1392 0.3176 0.113 Uiso 1 1 calc R . .
H21C H 0.4464 0.1274 0.2865 0.113 Uiso 1 1 calc R . .
C22 C 0.2866(5) 0.1938(4) 0.1667(2) 0.0461(11) Uani 1 1 d . . .
C23 C 0.1413(6) 0.1487(5) 0.1495(3) 0.0618(15) Uani 1 1 d . . .
C24 C 0.1021(8) 0.0603(6) 0.0908(4) 0.083(2) Uani 1 1 d . . .
H24A H 0.0058 0.0297 0.0783 0.100 Uiso 1 1 calc R . .
C25 C 0.1993(10) 0.0190(6) 0.0523(3) 0.089(2) Uani 1 1 d . . .
H25A H 0.1699 -0.0378 0.0130 0.107 Uiso 1 1 calc R . .
C26 C 0.3450(9) 0.0605(6) 0.0708(3) 0.083(2) Uani 1 1 d . . .
H26A H 0.4119 0.0291 0.0444 0.100 Uiso 1 1 calc R . .
C27 C 0.3904(6) 0.1488(5) 0.1286(3) 0.0552(13) Uani 1 1 d . . .
C28 C 0.0287(6) 0.1854(6) 0.1930(4) 0.090(3) Uani 1 1 d . . .
H28A H 0.0702 0.2574 0.2256 0.108 Uiso 1 1 calc R . .
H28B H -0.0459 0.1998 0.1672 0.108 Uiso 1 1 calc R . .
C29 C -0.0369(14) 0.1021(10) 0.2268(7) 0.192(7) Uani 1 1 d . . .
H29A H -0.1080 0.1323 0.2535 0.287 Uiso 1 1 calc R . .
H29B H 0.0353 0.0891 0.2537 0.287 Uiso 1 1 calc R . .
H29C H -0.0806 0.0310 0.1951 0.287 Uiso 1 1 calc R . .
C30 C 0.5466(6) 0.1853(6) 0.1500(3) 0.0729(18) Uani 1 1 d . . .
H30A H 0.5679 0.2683 0.1679 0.088 Uiso 1 1 calc R . .
H30B H 0.5628 0.1544 0.1856 0.088 Uiso 1 1 calc R . .
C31 C 0.6520(9) 0.1540(8) 0.1024(4) 0.102(3) Uani 1 1 d . . .
H31A H 0.7465 0.1822 0.1236 0.154 Uiso 1 1 calc R . .
H31B H 0.6427 0.1875 0.0678 0.154 Uiso 1 1 calc R . .
H31C H 0.6354 0.0720 0.0847 0.154 Uiso 1 1 calc R . .
C32 C 0.1455(4) 0.4702(4) 0.2767(2) 0.0395(10) Uani 1 1 d . . .
C33 C 0.1044(5) 0.4523(5) 0.3351(2) 0.0487(12) Uani 1 1 d . . .
C34 C -0.0360(5) 0.4290(6) 0.3503(2) 0.0583(15) Uani 1 1 d . . .
C35 C -0.1499(5) 0.4223(6) 0.3088(3) 0.0597(15) Uani 1 1 d . . .
H35A H -0.2436 0.4074 0.3198 0.072 Uiso 1 1 calc R . .
C36 C -0.1162(5) 0.4394(5) 0.2488(3) 0.0563(14) Uani 1 1 d . . .
H36A H -0.1892 0.4353 0.2185 0.068 Uiso 1 1 calc R . .
C37 C 0.0255(5) 0.4627(4) 0.2339(2) 0.0404(10) Uani 1 1 d . . .
C38 C 0.1007(6) 0.4241(8) 0.4335(3) 0.091(3) Uani 1 1 d . . .
H38A H 0.1240 0.4794 0.4763 0.109 Uiso 1 1 calc R . .
H38B H 0.1129 0.3500 0.4365 0.109 Uiso 1 1 calc R . .
C39 C 0.0607(5) 0.4794(4) 0.1718(2) 0.0433(11) Uani 1 1 d . . .
C40 C -0.0555(6) 0.4781(6) 0.1230(3) 0.0640(17) Uani 1 1 d . . .
H40A H -0.0138 0.4905 0.0846 0.096 Uiso 1 1 calc R . .
H40B H -0.1060 0.5379 0.1419 0.096 Uiso 1 1 calc R . .
H40C H -0.1207 0.4051 0.1114 0.096 Uiso 1 1 calc R . .
C41 C 0.2388(5) 0.5369(4) 0.1051(2) 0.0423(11) Uani 1 1 d . . .
C42 C 0.2699(5) 0.4607(5) 0.0482(2) 0.0453(11) Uani 1 1 d . . .
C43 C 0.3221(6) 0.5069(5) -0.0014(2) 0.0532(13) Uani 1 1 d . . .
H43A H 0.3460 0.4584 -0.0396 0.064 Uiso 1 1 calc R . .
C44 C 0.3383(6) 0.6202(6) 0.0051(3) 0.0626(15) Uani 1 1 d . . .
H44A H 0.3753 0.6493 -0.0280 0.075 Uiso 1 1 calc R . .
C45 C 0.2996(7) 0.6929(5) 0.0608(3) 0.0664(16) Uani 1 1 d . . .
H45A H 0.3078 0.7701 0.0639 0.080 Uiso 1 1 calc R . .
C46 C 0.2491(7) 0.6543(5) 0.1122(3) 0.0571(14) Uani 1 1 d . . .
C47 C 0.2474(6) 0.3344(5) 0.0378(2) 0.0556(13) Uani 1 1 d . . .
H47A H 0.2367 0.3192 0.0796 0.067 Uiso 1 1 calc R . .
H47B H 0.3308 0.3073 0.0198 0.067 Uiso 1 1 calc R . .
C48 C 0.1143(9) 0.2677(7) -0.0086(4) 0.104(3) Uani 1 1 d . . .
H48A H 0.1037 0.1871 -0.0140 0.156 Uiso 1 1 calc R . .
H48B H 0.1252 0.2814 -0.0503 0.156 Uiso 1 1 calc R . .
H48C H 0.0311 0.2932 0.0094 0.156 Uiso 1 1 calc R . .
C49 C 0.2045(10) 0.7337(6) 0.1718(3) 0.086(2) Uani 1 1 d . . .
H49A H 0.1229 0.6899 0.1860 0.103 Uiso 1 1 calc R . .
H49B H 0.2814 0.7528 0.2056 0.103 Uiso 1 1 calc R . .
C50 C 0.1688(15) 0.8359(8) 0.1707(5) 0.152(5) Uani 1 1 d . . .
H50A H 0.1427 0.8745 0.2130 0.229 Uiso 1 1 calc R . .
H50B H 0.0897 0.8203 0.1390 0.229 Uiso 1 1 calc R . .
H50C H 0.2491 0.8838 0.1592 0.229 Uiso 1 1 calc R . .
C97 C 0.023(4) 1.094(3) 0.419(2) 0.211(17) Uiso 0.50 1 d P A 1
H97D H -0.0259 1.0969 0.3804 0.317 Uiso 0.50 1 calc PR A 1
H97E H 0.1132 1.0736 0.4091 0.317 Uiso 0.50 1 calc PR A 1
H97F H 0.0375 1.1678 0.4514 0.317 Uiso 0.50 1 calc PR A 1
C97A C -0.048(4) 1.044(3) 0.4026(16) 0.177(12) Uiso 0.50 1 d P B 2
H97A H 0.0008 1.0988 0.3825 0.266 Uiso 0.50 1 calc PR B 2
H97B H -0.1420 1.0575 0.4114 0.266 Uiso 0.50 1 calc PR B 2
H97C H -0.0547 0.9678 0.3738 0.266 Uiso 0.50 1 calc PR B 2
C98A C 0.031(2) 1.0556(17) 0.4631(9) 0.100(5) Uiso 0.50 1 d P B 2
H98C H 0.1265 1.0469 0.4517 0.120 Uiso 0.50 1 calc PR B 2
H98D H 0.0394 1.1350 0.4889 0.120 Uiso 0.50 1 calc PR B 2
C98 C -0.067(3) 1.005(2) 0.4458(12) 0.129(7) Uiso 0.50 1 d P A 1
H98A H -0.1593 1.0245 0.4556 0.155 Uiso 0.50 1 calc PR A 1
H98B H -0.0836 0.9300 0.4132 0.155 Uiso 0.50 1 calc PR A 1
O9 O 0.0000 1.0000 0.5000 0.165(4) Uiso 1 2 d S . .

loop_
_atom_site_aniso_label
_atom_site_aniso_U_11
_atom_site_aniso_U_22
_atom_site_aniso_U_33
_atom_site_aniso_U_23
_atom_site_aniso_U_13
_atom_site_aniso_U_12
Ta1 0.02531(9) 0.04715(11) 0.02733(9) 0.00797(7) -0.00137(6) 0.01181(7)
Cl1 0.0364(6) 0.0734(8) 0.0327(6) 0.0118(5) 0.0069(5) 0.0107(6)
O1 0.088(3) 0.056(2) 0.060(3) 0.0001(19) -0.043(2) 0.008(2)
O2 0.082(3) 0.086(3) 0.045(2) 0.007(2) -0.032(2) 0.012(2)
O3 0.0381(18) 0.138(4) 0.0279(17) 0.031(2) 0.0047(14) 0.027(2)
O4 0.044(2) 0.166(5) 0.043(2) 0.042(3) 0.0136(17) 0.032(3)
N1 0.046(2) 0.054(2) 0.036(2) 0.0071(18) -0.0076(17) 0.0174(19)
N2 0.0311(18) 0.045(2) 0.037(2) 0.0103(17) -0.0013(15) 0.0076(16)
N3 0.0361(19) 0.054(2) 0.0255(18) 0.0083(16) -0.0029(15) 0.0157(17)
C1 0.066(4) 0.048(3) 0.050(3) 0.003(2) -0.020(3) 0.016(3)
C2 0.078(5) 0.060(4) 0.082(5) 0.010(4) -0.013(4) 0.002(3)
C3 0.112(7) 0.055(4) 0.117(7) 0.009(4) -0.026(6) -0.003(4)
C4 0.134(8) 0.049(4) 0.116(7) 0.000(5) -0.053(6) 0.018(5)
C5 0.131(8) 0.071(5) 0.088(6) -0.017(4) -0.034(5) 0.047(5)
C6 0.087(5) 0.058(4) 0.066(4) 0.000(3) -0.014(4) 0.031(3)
C7 0.093(6) 0.071(5) 0.110(7) 0.023(5) 0.003(5) -0.015(4)
C8 0.104(8) 0.104(7) 0.180(11) 0.018(7) 0.019(8) 0.004(6)
C9 0.189(12) 0.123(9) 0.148(10) 0.063(8) 0.006(9) -0.046(8)
C10 0.118(6) 0.093(5) 0.059(4) -0.015(4) 0.001(4) 0.059(5)
C11 0.100(7) 0.117(7) 0.138(9) 0.001(6) 0.018(6) 0.048(6)
C12 0.225(13) 0.126(8) 0.058(5) -0.011(5) 0.015(6) 0.071(8)
C13 0.031(2) 0.056(3) 0.030(2) 0.011(2) 0.0020(17) 0.014(2)
C14 0.045(3) 0.055(3) 0.032(2) 0.003(2) -0.006(2) 0.015(2)
C15 0.045(3) 0.074(4) 0.030(2) 0.005(2) -0.006(2) 0.018(3)
C16 0.054(3) 0.095(5) 0.031(3) 0.020(3) -0.001(2) 0.018(3)
C17 0.049(3) 0.076(4) 0.036(3) 0.025(3) 0.005(2) 0.013(3)
C18 0.034(2) 0.061(3) 0.029(2) 0.012(2) 0.0029(18) 0.013(2)
C19 0.097(5) 0.078(5) 0.067(4) 0.002(4) -0.051(4) 0.004(4)
C20 0.038(2) 0.047(3) 0.045(3) 0.018(2) 0.003(2) 0.007(2)
C21 0.099(5) 0.060(4) 0.064(4) 0.025(3) -0.012(4) 0.000(4)
C22 0.043(3) 0.049(3) 0.040(3) 0.010(2) -0.011(2) 0.002(2)
C23 0.049(3) 0.050(3) 0.077(4) 0.017(3) -0.026(3) -0.006(2)
C24 0.072(4) 0.072(4) 0.086(5) 0.014(4) -0.044(4) -0.012(4)
C25 0.114(7) 0.075(5) 0.051(4) -0.002(3) -0.033(4) -0.010(5)
C26 0.101(6) 0.078(5) 0.050(4) -0.004(3) 0.001(4) 0.004(4)
C27 0.059(3) 0.052(3) 0.041(3) 0.000(2) -0.006(2) 0.001(3)
C28 0.035(3) 0.065(4) 0.151(8) 0.012(4) -0.014(4) -0.002(3)
C29 0.185(12) 0.124(9) 0.291(18) 0.086(11) 0.159(13) 0.042(8)
C30 0.056(3) 0.070(4) 0.072(4) -0.011(3) 0.009(3) 0.011(3)
C31 0.094(6) 0.118(7) 0.087(6) 0.006(5) 0.015(5) 0.038(5)
C32 0.028(2) 0.061(3) 0.028(2) 0.004(2) 0.0015(17) 0.018(2)
C33 0.032(2) 0.084(4) 0.030(2) 0.010(2) -0.0004(18) 0.023(2)
C34 0.038(3) 0.109(5) 0.034(3) 0.022(3) 0.011(2) 0.029(3)
C35 0.030(2) 0.108(5) 0.042(3) 0.020(3) 0.010(2) 0.018(3)
C36 0.036(3) 0.090(4) 0.041(3) 0.013(3) -0.003(2) 0.020(3)
C37 0.031(2) 0.059(3) 0.032(2) 0.009(2) -0.0030(18) 0.018(2)
C38 0.043(3) 0.200(9) 0.042(3) 0.046(4) 0.011(3) 0.039(4)
C39 0.035(2) 0.064(3) 0.033(2) 0.013(2) -0.0046(18) 0.019(2)
C40 0.041(3) 0.121(5) 0.039(3) 0.032(3) -0.004(2) 0.025(3)
C41 0.040(2) 0.056(3) 0.032(2) 0.013(2) -0.0046(19) 0.011(2)
C42 0.040(2) 0.065(3) 0.028(2) 0.011(2) -0.0052(19) 0.009(2)
C43 0.050(3) 0.076(4) 0.032(3) 0.015(2) -0.003(2) 0.011(3)
C44 0.064(4) 0.086(4) 0.041(3) 0.031(3) 0.003(3) 0.003(3)
C45 0.088(5) 0.061(4) 0.054(4) 0.026(3) -0.009(3) 0.012(3)
C46 0.073(4) 0.066(4) 0.037(3) 0.016(2) -0.005(3) 0.024(3)
C47 0.067(4) 0.061(3) 0.031(3) 0.006(2) -0.003(2) 0.007(3)
C48 0.110(6) 0.083(5) 0.094(6) 0.013(4) -0.050(5) -0.020(5)
C49 0.140(7) 0.080(5) 0.052(4) 0.019(3) 0.001(4) 0.061(5)
C50 0.297(16) 0.095(6) 0.112(7) 0.054(6) 0.079(9) 0.112(9)

loop_
_atom_type_symbol
_atom_type_description
_atom_type_scat_dispersion_real
_atom_type_scat_dispersion_imag
_atom_type_scat_source
C C 0.0033 0.0016 'International Tables Vol C Tables 4.2.6.8 and 6.1.1.4'
H H 0.0000 0.0000 'International Tables Vol C Tables 4.2.6.8 and 6.1.1.4'
N N 0.0061 0.0033 'International Tables Vol C Tables 4.2.6.8 and 6.1.1.4'
O O 0.0106 0.0060 'International Tables Vol C Tables 4.2.6.8 and 6.1.1.4'
Cl Cl 0.1484 0.1585 'International Tables Vol C Tables 4.2.6.8 and 6.1.1.4'
Ta Ta -0.7052 6.5227 'International Tables Vol C Tables 4.2.6.8 and 6.1.1.4'

loop_
_geom_angle_atom_site_label_1
_geom_angle_atom_site_label_2
_geom_angle_atom_site_label_3
_geom_angle
_geom_angle_site_symmetry_1
_geom_angle_site_symmetry_3
_geom_angle_publ_flag
N1 Ta1 C13 93.53(18) . . ?
N1 Ta1 C32 98.15(18) . . ?
C13 Ta1 C32 93.66(16) . . ?
N1 Ta1 N3 95.60(15) . . ?
C13 Ta1 N3 163.11(15) . . ?
C32 Ta1 N3 71.01(15) . . ?
N1 Ta1 Cl1 102.25(14) . . ?
C13 Ta1 Cl1 103.45(11) . . ?
C32 Ta1 Cl1 152.33(12) . . ?
N3 Ta1 Cl1 88.46(9) . . ?
N1 Ta1 N2 163.58(15) . . ?
C13 Ta1 N2 70.10(15) . . ?
C32 Ta1 N2 82.05(15) . . ?
N3 Ta1 N2 99.94(13) . . ?
Cl1 Ta1 N2 83.56(9) . . ?
C14 O1 C19 106.5(5) . . ?
C15 O2 C19 105.7(4) . . ?
C33 O3 C38 106.2(4) . . ?
C34 O4 C38 104.9(4) . . ?
C1 N1 Ta1 173.4(3) . . ?
C20 N2 C22 117.6(4) . . ?
C20 N2 Ta1 113.9(3) . . ?
C22 N2 Ta1 128.4(3) . . ?
C39 N3 C41 119.5(4) . . ?
C39 N3 Ta1 118.9(3) . . ?
C41 N3 Ta1 120.2(3) . . ?
N1 C1 C2 120.3(6) . . ?
N1 C1 C6 119.5(6) . . ?
C2 C1 C6 120.2(6) . . ?
C3 C2 C1 119.0(8) . . ?
C3 C2 C7 120.9(8) . . ?
C1 C2 C7 120.1(6) . . ?
C4 C3 C2 121.7(9) . . ?
C5 C4 C3 119.6(8) . . ?
C4 C5 C6 121.3(9) . . ?
C5 C6 C1 118.2(8) . . ?
C5 C6 C10 121.0(7) . . ?
C1 C6 C10 120.8(6) . . ?
C2 C7 C8 106.9(8) . . ?
C2 C7 C9 114.1(8) . . ?
C8 C7 C9 112.2(9) . . ?
C6 C10 C12 115.8(8) . . ?
C6 C10 C11 110.8(7) . . ?
C12 C10 C11 110.8(8) . . ?
C14 C13 C18 112.7(4) . . ?
C14 C13 Ta1 127.2(4) . . ?
C18 C13 Ta1 120.1(3) . . ?
O1 C14 C13 126.7(4) . . ?
O1 C14 C15 109.2(4) . . ?
C13 C14 C15 124.1(5) . . ?
C16 C15 O2 127.5(5) . . ?
C16 C15 C14 122.8(5) . . ?
O2 C15 C14 109.6(5) . . ?
C15 C16 C17 116.5(5) . . ?
C16 C17 C18 121.4(5) . . ?
C17 C18 C13 122.3(5) . . ?
C17 C18 C20 120.3(5) . . ?
C13 C18 C20 117.3(4) . . ?
O1 C19 O2 107.7(5) . . ?
N2 C20 C18 117.3(4) . . ?
N2 C20 C21 123.3(5) . . ?
C18 C20 C21 119.3(4) . . ?
C23 C22 C27 121.3(5) . . ?
C23 C22 N2 120.8(5) . . ?
C27 C22 N2 117.9(4) . . ?
C22 C23 C24 117.9(6) . . ?
C22 C23 C28 122.5(5) . . ?
C24 C23 C28 119.4(6) . . ?
C25 C24 C23 121.7(6) . . ?
C24 C25 C26 120.5(6) . . ?
C27 C26 C25 120.2(7) . . ?
C26 C27 C22 118.1(6) . . ?
C26 C27 C30 119.3(6) . . ?
C22 C27 C30 122.4(5) . . ?
C29 C28 C23 114.9(7) . . ?
C31 C30 C27 119.5(6) . . ?
C33 C32 C37 112.0(4) . . ?
C33 C32 Ta1 130.2(3) . . ?
C37 C32 Ta1 117.7(3) . . ?
C34 C33 C32 124.3(4) . . ?
C34 C33 O3 108.1(4) . . ?
C32 C33 O3 127.6(4) . . ?
C35 C34 O4 126.1(5) . . ?
C35 C34 C33 123.0(5) . . ?
O4 C34 C33 110.8(4) . . ?
C34 C35 C36 115.8(5) . . ?
C37 C36 C35 120.7(5) . . ?
C36 C37 C32 124.2(4) . . ?
C36 C37 C39 120.9(4) . . ?
C32 C37 C39 114.9(4) . . ?
O3 C38 O4 109.1(5) . . ?
N3 C39 C37 117.4(4) . . ?
N3 C39 C40 122.2(4) . . ?
C37 C39 C40 120.4(4) . . ?
C42 C41 C46 122.4(5) . . ?
C42 C41 N3 119.9(4) . . ?
C46 C41 N3 117.6(4) . . ?
C41 C42 C43 117.2(5) . . ?
C41 C42 C47 123.0(4) . . ?
C43 C42 C47 119.8(5) . . ?
C44 C43 C42 121.6(5) . . ?
C43 C44 C45 119.9(5) . . ?
C44 C45 C46 122.0(6) . . ?
C45 C46 C41 116.8(5) . . ?
C45 C46 C49 121.3(6) . . ?
C41 C46 C49 121.9(5) . . ?
C42 C47 C48 112.1(5) . . ?
C50 C49 C46 121.6(6) . . ?
O9 C98A C97A 127(3) . . ?
O9 C98 C97 110(3) . . ?
C98A O9 C98A 180.0(15) . 2_576 ?
C98A O9 C98 47.1(12) . . ?
C98A O9 C98 132.9(12) 2_576 . ?
C98A O9 C98 132.9(12) . 2_576 ?
C98A O9 C98 47.1(12) 2_576 2_576 ?
C98 O9 C98 180.000(12) . 2_576 ?

loop_
_geom_bond_atom_site_label_1
_geom_bond_atom_site_label_2
_geom_bond_distance
_geom_bond_site_symmetry_2
_geom_bond_publ_flag
Ta1 N1 1.783(4) . ?
Ta1 C13 2.191(4) . ?
Ta1 C32 2.243(4) . ?
Ta1 N3 2.315(3) . ?
Ta1 Cl1 2.3765(11) . ?
Ta1 N2 2.513(4) . ?
O1 C14 1.370(7) . ?
O1 C19 1.419(6) . ?
O2 C15 1.374(7) . ?
O2 C19 1.429(8) . ?
O3 C33 1.389(5) . ?
O3 C38 1.408(7) . ?
O4 C34 1.375(6) . ?
O4 C38 1.421(7) . ?
N1 C1 1.396(7) . ?
N2 C20 1.283(6) . ?
N2 C22 1.451(6) . ?
N3 C39 1.299(6) . ?
N3 C41 1.457(6) . ?
C1 C2 1.400(10) . ?
C1 C6 1.408(9) . ?
C2 C3 1.373(10) . ?
C2 C7 1.522(11) . ?
C3 C4 1.373(13) . ?
C4 C5 1.372(13) . ?
C5 C6 1.392(10) . ?
C6 C10 1.516(11) . ?
C7 C8 1.522(13) . ?
C7 C9 1.547(12) . ?
C10 C12 1.531(11) . ?
C10 C11 1.538(11) . ?
C13 C14 1.387(7) . ?
C13 C18 1.414(7) . ?
C14 C15 1.388(7) . ?
C15 C16 1.325(8) . ?
C16 C17 1.393(8) . ?
C17 C18 1.402(6) . ?
C18 C20 1.476(7) . ?
C20 C21 1.494(7) . ?
C22 C23 1.397(7) . ?
C22 C27 1.397(8) . ?
C23 C24 1.402(9) . ?
C23 C28 1.491(10) . ?
C24 C25 1.333(11) . ?
C25 C26 1.399(11) . ?
C26 C27 1.395(8) . ?
C27 C30 1.500(8) . ?
C28 C29 1.480(13) . ?
C30 C31 1.474(9) . ?
C32 C33 1.385(7) . ?
C32 C37 1.430(6) . ?
C33 C34 1.385(7) . ?
C34 C35 1.371(7) . ?
C35 C36 1.396(7) . ?
C36 C37 1.395(7) . ?
C37 C39 1.443(7) . ?
C39 C40 1.510(6) . ?
C41 C42 1.391(7) . ?
C41 C46 1.406(7) . ?
C42 C43 1.405(7) . ?
C42 C47 1.491(7) . ?
C43 C44 1.352(8) . ?
C44 C45 1.381(9) . ?
C45 C46 1.383(8) . ?
C46 C49 1.500(8) . ?
C47 C48 1.543(8) . ?
C49 C50 1.383(9) . ?
C97 C98 1.52(4) . ?
C97A C98A 1.45(4) . ?
C98A O9 1.20(2) . ?
C98 O9 1.34(3) . ?
O9 C98A 1.20(2) 2_576 ?
O9 C98 1.34(3) 2_576 ?
